data_4506740
loop_
_publ_author_name
'Cetina, Mario'
'Benci, Kre\<simir'
'Wittine, Karlo'
'Mintas, Mladen'

_publ_section_title
;
 Weak C--H&#x00B7;&#x00B7;&#x00B7;\p and C--H&#x00B7;&#x00B7;&#x00B7;F
 Interactions Form Higher-Order Supramolecular Structures in Cytosine and
 Uracil (Z)-4&#x2032;-Benzamido-2&#x2032;-butenyl Derivatives
;
_journal_issue 11
_journal_name_full 'Crystal Growth &amp; Design'
_journal_page_first 5262
_journal_paper_doi 10.1021/cg300774d
_journal_volume 12
_journal_year 2012
_chemical_compound_source 'synthesis as described'
_chemical_formula_moiety 'C16 H16 F N3 O3'
_chemical_formula_sum 'C16 H16 F N3 O3'
_chemical_formula_weight 317.32
_chemical_melting_point 472
_chemical_name_systematic
;
(Z)-1-[4'-(4''-fluoro)benzamide-2'-butenyl]thymine
;
_space_group_IT_number 14
_symmetry_cell_setting monoclinic
_symmetry_Int_Tables_number 14
_symmetry_space_group_name_Hall '-P 2ybc'
_symmetry_space_group_name_H-M 'P 1 21/c 1'
_atom_sites_solution_hydrogens mixed
_atom_sites_solution_primary direct
_atom_sites_solution_secondary difmap
_audit_creation_date 2012-02-09T14:54:23-00:00
_audit_creation_method 'WinGX routine CIF_UPDATE'
_cell_angle_alpha 90
_cell_angle_beta 119.67(2)
_cell_angle_gamma 90
_cell_formula_units_Z 4
_cell_length_a 5.921(2)
_cell_length_b 30.199(10)
_cell_length_c 10.162(4)
_cell_measurement_reflns_used 960
_cell_measurement_temperature 295(2)
_cell_measurement_theta_max 32.5524
_cell_measurement_theta_min 4.3427
_cell_volume 1578.8(10)
_computing_cell_refinement 'CrysAlisPro, Oxford Diffraction Ltd., 2009'
_computing_data_collection 'CrysAlisPro, Oxford Diffraction Ltd., 2009'
_computing_data_reduction 'CrysAlisPro, Oxford Diffraction Ltd., 2009'
_computing_molecular_graphics 'MERCURY (Macrae et al., 2006)'
_computing_publication_material 'WinGX publication routines (Farrugia, 1999)'
_computing_structure_refinement 'SHELXL-97 (Sheldrick, 2008)'
_computing_structure_solution 'SHELXS-97 (Sheldrick, 2008)'
_diffrn_ambient_temperature 295(2)
_diffrn_detector_area_resol_mean 16.3426
_diffrn_measured_fraction_theta_full 0.987
_diffrn_measured_fraction_theta_max 0.987
_diffrn_measurement_device_type 'Xcalibur, Sapphire3'
_diffrn_measurement_method '\w scans'
_diffrn_radiation_monochromator graphite
_diffrn_radiation_source 'Enhance (Mo) X-ray Source'
_diffrn_radiation_type MoK\a
_diffrn_radiation_wavelength 0.71073
_diffrn_reflns_av_R_equivalents 0.0852
_diffrn_reflns_av_unetI/netI 0.1605
_diffrn_reflns_limit_h_max 7
_diffrn_reflns_limit_h_min -4
_diffrn_reflns_limit_k_max 35
_diffrn_reflns_limit_k_min -35
_diffrn_reflns_limit_l_max 11
_diffrn_reflns_limit_l_min -12
_diffrn_reflns_number 6069
_diffrn_reflns_theta_full 25
_diffrn_reflns_theta_max 25
_diffrn_reflns_theta_min 4.35
_exptl_absorpt_coefficient_mu 0.102
_exptl_absorpt_correction_T_max 1.00000
_exptl_absorpt_correction_T_min 0.34513
_exptl_absorpt_correction_type multi-scan
_exptl_absorpt_process_details
;
        CrysAlisPro, Oxford Diffraction Ltd.,
        Version 1.171.33.41 (release 06-05-2009 CrysAlis171 .NET)
        (compiled May  6 2009,17:20:42)
        Empirical absorption correction using spherical harmonics,
 implemented in SCALE3 ABSPACK scaling algorithm.
;
_exptl_crystal_colour colourless
_exptl_crystal_density_diffrn 1.335
_exptl_crystal_density_method 'not measured'
_exptl_crystal_description needle
_exptl_crystal_F_000 664
_exptl_crystal_size_max 0.72
_exptl_crystal_size_mid 0.12
_exptl_crystal_size_min 0.08
_refine_diff_density_max 0.182
_refine_diff_density_min -0.165
_refine_diff_density_rms 0.041
_refine_ls_extinction_method none
_refine_ls_goodness_of_fit_ref 0.983
_refine_ls_hydrogen_treatment mixed
_refine_ls_matrix_type full
_refine_ls_number_parameters 217
_refine_ls_number_reflns 2742
_refine_ls_number_restraints 0
_refine_ls_restrained_S_all 0.983
_refine_ls_R_factor_all 0.1916
_refine_ls_R_factor_gt 0.0660
_refine_ls_shift/su_max 0.001
_refine_ls_shift/su_mean 0
_refine_ls_structure_factor_coef Fsqd
_refine_ls_weighting_details 'calc w=1/[\s^2^(Fo^2^)+(0.0107P)^2^+0.0000P] where P=(Fo^2^+2Fc^2^)/3'
_refine_ls_weighting_scheme calc
_refine_ls_wR_factor_gt 0.0650
_refine_ls_wR_factor_ref 0.0799
_reflns_number_gt 1090
_reflns_number_total 2742
_reflns_threshold_expression >2\s(I)
_cod_data_source_file cg300774d_si_002.cif
_cod_data_source_block kb91xl4
_cod_depositor_comments
;
The following automatic conversions were performed:

'_atom_sites_solution_hydrogens' value 'geom&difmap' was changed to
'mixed'.

Automatic conversion script
Id: cif_fix_values 6452 2018-10-05 10:23:21Z andrius 
;
_cod_original_sg_symbol_H-M 'P 21/c'
_cod_database_code 4506740

loop_
_symmetry_equiv_pos_as_xyz
'x, y, z'
'-x, y+1/2, -z+1/2'
'-x, -y, -z'
'x, -y-1/2, z-1/2'

loop_
_atom_site_label
_atom_site_type_symbol
_atom_site_fract_x
_atom_site_fract_y
_atom_site_fract_z
_atom_site_U_iso_or_equiv
_atom_site_adp_type
_atom_site_occupancy
_atom_site_symmetry_multiplicity
_atom_site_calc_flag
_atom_site_refinement_flags
F1 F -0.4576(5) 0.22265(9) 0.6283(3) 0.1130(11) Uani 1 1 d .
N1 N 0.9091(5) 0.45066(10) 0.8693(3) 0.0423(9) Uani 1 1 d .
N2 N 0.0211(6) 0.39417(11) 0.4917(4) 0.0487(10) Uani 1 1 d .
H2 H -0.110(5) 0.3872(10) 0.410(3) 0.043(12) Uiso 1 1 d .
N3 N 1.3483(6) 0.44606(11) 1.0312(3) 0.0416(9) Uani 1 1 d .
H3 H 1.493(5) 0.4587(9) 1.067(3) 0.018(9) Uiso 1 1 d .
O1 O 1.1785(4) 0.50212(8) 0.8551(3) 0.0539(8) Uani 1 1 d .
O2 O 1.5398(4) 0.39115(8) 1.2028(3) 0.0619(8) Uani 1 1 d .
O3 O 0.2719(4) 0.38706(8) 0.7435(3) 0.0602(8) Uani 1 1 d .
C2 C 1.1464(7) 0.46880(14) 0.9120(4) 0.0413(10) Uani 1 1 d .
C4 C 1.3386(7) 0.40716(13) 1.1014(4) 0.0447(11) Uani 1 1 d .
C5 C 1.0794(6) 0.39019(12) 1.0468(4) 0.0388(10) Uani 1 1 d .
C6 C 0.8800(6) 0.41252(13) 0.9328(4) 0.0454(11) Uani 1 1 d .
H6 H 0.713 0.4013 0.8953 0.054 Uiso 1 1 calc R
C7 C 0.6772(6) 0.47049(12) 0.7388(4) 0.0473(11) Uani 1 1 d .
H7A H 0.5296 0.4684 0.7553 0.057 Uiso 1 1 calc R
H7B H 0.7094 0.5016 0.7304 0.057 Uiso 1 1 calc R
C8 C 0.6167(6) 0.44759(11) 0.5975(4) 0.0452(11) Uani 1 1 d .
H8 H 0.7557 0.4433 0.5805 0.054 Uiso 1 1 calc R
C9 C 0.3893(6) 0.43232(12) 0.4915(4) 0.0468(11) Uani 1 1 d .
H9 H 0.3877 0.4171 0.4114 0.056 Uiso 1 1 calc R
C10 C 0.1337(6) 0.43707(12) 0.4876(4) 0.0456(11) Uani 1 1 d .
H10A H 0.1585 0.4547 0.5735 0.055 Uiso 1 1 calc R
H10B H 0.0129 0.4527 0.3961 0.055 Uiso 1 1 calc R
C11 C 0.0938(7) 0.37320(13) 0.6217(5) 0.0458(11) Uani 1 1 d .
C12 C -0.0533(6) 0.33186(14) 0.6166(4) 0.0456(11) Uani 1 1 d .
C13 C 0.0208(7) 0.30932(14) 0.7485(5) 0.0664(13) Uani 1 1 d .
H13 H 0.1649 0.3191 0.837 0.08 Uiso 1 1 calc R
C14 C -0.1124(8) 0.27223(15) 0.7545(5) 0.0791(15) Uani 1 1 d .
H14 H -0.0594 0.2572 0.845 0.095 Uiso 1 1 calc R
C15 C -0.3231(8) 0.25861(15) 0.6237(5) 0.0699(14) Uani 1 1 d .
C16 C -0.4042(8) 0.27972(15) 0.4910(5) 0.0843(17) Uani 1 1 d .
H16 H -0.5499 0.2698 0.4037 0.101 Uiso 1 1 calc R
C17 C -0.2685(7) 0.31639(14) 0.4861(4) 0.0666(14) Uani 1 1 d .
H17 H -0.322 0.3308 0.3945 0.08 Uiso 1 1 calc R
C18 C 1.0458(7) 0.34845(12) 1.1179(4) 0.0641(13) Uani 1 1 d .
H18A H 1.1255 0.3524 1.2254 0.096 Uiso 1 1 calc R
H18B H 1.1267 0.3241 1.0965 0.096 Uiso 1 1 calc R
H18C H 0.8639 0.3424 1.0766 0.096 Uiso 1 1 calc R

loop_
_atom_site_aniso_label
_atom_site_aniso_U_11
_atom_site_aniso_U_22
_atom_site_aniso_U_33
_atom_site_aniso_U_23
_atom_site_aniso_U_13
_atom_site_aniso_U_12
F1 0.129(2) 0.092(2) 0.101(2) 0.0070(16) 0.0445(17) -0.0574(19)
N1 0.0280(16) 0.044(2) 0.048(2) 0.0117(17) 0.0136(15) -0.0052(17)
N2 0.040(2) 0.050(2) 0.042(2) -0.003(2) 0.0101(18) -0.0113(19)
N3 0.0250(18) 0.049(2) 0.039(2) -0.0064(19) 0.0070(16) -0.015(2)
O1 0.0401(14) 0.0495(19) 0.0586(19) 0.0156(16) 0.0141(13) -0.0117(15)
O2 0.0421(14) 0.068(2) 0.0501(17) 0.0128(15) 0.0030(13) -0.0015(15)
O3 0.0458(14) 0.075(2) 0.0381(16) 0.0011(16) 0.0045(12) -0.0148(16)
C2 0.033(2) 0.049(3) 0.040(3) -0.007(2) 0.016(2) -0.004(2)
C4 0.052(3) 0.046(3) 0.037(3) -0.003(2) 0.022(2) -0.006(2)
C5 0.033(2) 0.042(3) 0.040(2) -0.004(2) 0.0174(18) -0.007(2)
C6 0.030(2) 0.052(3) 0.050(3) -0.003(2) 0.017(2) -0.013(2)
C7 0.0302(19) 0.053(3) 0.050(3) 0.001(2) 0.0128(19) 0.001(2)
C8 0.036(2) 0.053(3) 0.045(2) 0.003(2) 0.0186(19) 0.001(2)
C9 0.046(2) 0.049(3) 0.047(3) 0.004(2) 0.0242(19) 0.003(2)
C10 0.039(2) 0.048(3) 0.044(2) 0.007(2) 0.0156(18) 0.002(2)
C11 0.040(2) 0.048(3) 0.046(3) 0.008(2) 0.019(2) 0.002(2)
C12 0.037(2) 0.043(3) 0.046(3) 0.000(2) 0.0126(19) -0.004(2)
C13 0.058(3) 0.072(4) 0.051(3) 0.002(3) 0.013(2) -0.017(3)
C14 0.085(3) 0.076(4) 0.063(3) 0.015(3) 0.027(3) -0.017(3)
C15 0.080(3) 0.053(3) 0.065(3) 0.007(3) 0.026(3) -0.023(3)
C16 0.075(3) 0.068(4) 0.071(4) 0.009(3) 0.006(3) -0.029(3)
C17 0.071(3) 0.061(3) 0.048(3) 0.004(2) 0.014(2) -0.022(3)
C18 0.056(2) 0.058(3) 0.073(3) 0.009(2) 0.027(2) -0.008(2)

loop_
_atom_type_symbol
_atom_type_description
_atom_type_scat_dispersion_real
_atom_type_scat_dispersion_imag
_atom_type_scat_source
C C 0.0033 0.0016 'International Tables Vol C Tables 4.2.6.8 and 6.1.1.4'
H H 0 0 'International Tables Vol C Tables 4.2.6.8 and 6.1.1.4'
F F 0.0171 0.0103 'International Tables Vol C Tables 4.2.6.8 and 6.1.1.4'
N N 0.0061 0.0033 'International Tables Vol C Tables 4.2.6.8 and 6.1.1.4'
O O 0.0106 0.006 'International Tables Vol C Tables 4.2.6.8 and 6.1.1.4'

loop_
_geom_angle_atom_site_label_1
_geom_angle_atom_site_label_2
_geom_angle_atom_site_label_3
_geom_angle
C2 N1 C6 122.5(3)
C2 N1 C7 118.3(3)
C6 N1 C7 118.9(3)
C11 N2 C10 121.4(3)
C11 N2 H2 123(2)
C10 N2 H2 114(2)
C2 N3 C4 128.9(3)
C2 N3 H3 113.9(19)
C4 N3 H3 117.1(19)
O1 C2 N1 123.9(3)
O1 C2 N3 123.5(3)
N1 C2 N3 112.6(4)
O2 C4 N3 119.7(3)
O2 C4 C5 126.1(4)
N3 C4 C5 114.1(4)
C6 C5 C4 117.5(4)
C6 C5 C18 123.9(3)
C4 C5 C18 118.6(3)
C5 C6 N1 124.1(3)
C5 C6 H6 117.9
N1 C6 H6 117.9
C8 C7 N1 110.7(3)
C8 C7 H7A 109.5
N1 C7 H7A 109.5
C8 C7 H7B 109.5
N1 C7 H7B 109.5
H7A C7 H7B 108.1
C9 C8 C7 128.2(3)
C9 C8 H8 115.9
C7 C8 H8 115.9
C8 C9 C10 126.5(3)
C8 C9 H9 116.8
C10 C9 H9 116.8
N2 C10 C9 112.4(3)
N2 C10 H10A 109.1
C9 C10 H10A 109.1
N2 C10 H10B 109.1
C9 C10 H10B 109.1
H10A C10 H10B 107.9
O3 C11 N2 122.0(4)
O3 C11 C12 120.4(4)
N2 C11 C12 117.5(3)
C13 C12 C17 117.8(4)
C13 C12 C11 118.6(3)
C17 C12 C11 123.6(4)
C12 C13 C14 122.1(4)
C12 C13 H13 119
C14 C13 H13 119
C15 C14 C13 117.8(4)
C15 C14 H14 121.1
C13 C14 H14 121.1
C16 C15 C14 122.4(4)
C16 C15 F1 119.2(4)
C14 C15 F1 118.4(4)
C15 C16 C17 119.3(4)
C15 C16 H16 120.4
C17 C16 H16 120.4
C16 C17 C12 120.6(4)
C16 C17 H17 119.7
C12 C17 H17 119.7
C5 C18 H18A 109.5
C5 C18 H18B 109.5
H18A C18 H18B 109.5
C5 C18 H18C 109.5
H18A C18 H18C 109.5
H18B C18 H18C 109.5

loop_
_geom_bond_atom_site_label_1
_geom_bond_atom_site_label_2
_geom_bond_distance
F1 C15 1.362(4)
N1 C2 1.364(4)
N1 C6 1.372(4)
N1 C7 1.483(4)
N2 C11 1.330(4)
N2 C10 1.467(4)
N2 H2 0.83(3)
N3 C2 1.391(4)
N3 C4 1.390(4)
N3 H3 0.84(2)
O1 C2 1.221(4)
O2 C4 1.225(4)
O3 C11 1.235(4)
C4 C5 1.444(4)
C5 C6 1.355(4)
C5 C18 1.514(4)
C6 H6 0.93
C7 C8 1.469(4)
C7 H7A 0.97
C7 H7B 0.97
C8 C9 1.323(4)
C8 H8 0.93
C9 C10 1.501(4)
C9 H9 0.93
C10 H10A 0.97
C10 H10B 0.97
C11 C12 1.509(5)
C12 C13 1.367(5)
C12 C17 1.388(4)
C13 C14 1.389(5)
C13 H13 0.93
C14 C15 1.360(5)
C14 H14 0.93
C15 C16 1.346(5)
C16 C17 1.383(5)
C16 H16 0.93
C17 H17 0.93
C18 H18A 0.96
C18 H18B 0.96
C18 H18C 0.96

loop_
_geom_torsion_atom_site_label_1
_geom_torsion_atom_site_label_2
_geom_torsion_atom_site_label_3
_geom_torsion_atom_site_label_4
_geom_torsion
C6 N1 C2 O1 178.3(4)
C7 N1 C2 O1 4.6(5)
C6 N1 C2 N3 -3.7(5)
C7 N1 C2 N3 -177.4(3)
C4 N3 C2 O1 -177.3(4)
C4 N3 C2 N1 4.7(5)
C2 N3 C4 O2 177.8(4)
C2 N3 C4 C5 -4.0(5)
O2 C4 C5 C6 -179.9(4)
N3 C4 C5 C6 2.1(5)
O2 C4 C5 C18 -0.7(6)
N3 C4 C5 C18 -178.7(3)
C4 C5 C6 N1 -1.7(5)
C18 C5 C6 N1 179.2(4)
C2 N1 C6 C5 2.7(6)
C7 N1 C6 C5 176.3(3)
C2 N1 C7 C8 93.3(4)
C6 N1 C7 C8 -80.6(4)
N1 C7 C8 C9 131.5(4)
C7 C8 C9 C10 3.4(6)
C11 N2 C10 C9 83.0(4)
C8 C9 C10 N2 -118.2(4)
C10 N2 C11 O3 -5.4(5)
C10 N2 C11 C12 173.4(3)
O3 C11 C12 C13 -2.3(6)
N2 C11 C12 C13 178.9(4)
O3 C11 C12 C17 174.6(4)
N2 C11 C12 C17 -4.2(6)
C17 C12 C13 C14 -0.2(6)
C11 C12 C13 C14 176.8(4)
C12 C13 C14 C15 -0.2(7)
C13 C14 C15 C16 0.0(7)
C13 C14 C15 F1 -179.1(4)
C14 C15 C16 C17 0.6(8)
F1 C15 C16 C17 179.7(4)
C15 C16 C17 C12 -1.1(7)
C13 C12 C17 C16 0.9(6)
C11 C12 C17 C16 -176.1(4)
